data_4302195
loop_
_publ_author_name
'Taro Koide'
'Gengo Kashiwazaki'
'Ko Furukawa'
'Atsuhiro Osuka'

_publ_section_title
;
Homo- and Heterobismetal Complexes of
5-Hydroxy-10,15,25,30-tetrakis(pentafluorophenyl)-Substituted
[26]Hexaphyrin(1.1.1.1.1.1)
;
_journal_name_full 'Inorganic Chemistry'
_journal_page_first 4595
_journal_page_last 4597
_journal_paper_doi 10.1021/ic900084p
_journal_volume 48
_journal_year 2009
_chemical_formula_moiety 'C54 H13 Cl Cu2 F20 N6 O, C Cl2.40, 2(C Cl3) '
_chemical_formula_sum 'C57 H13 Cl9.4 Cu2 F20 N6 O'
_chemical_formula_weight 1638.04
_chemical_name_systematic
; 
 ? 
;
_space_group_IT_number 14
_symmetry_cell_setting monoclinic
_symmetry_Int_Tables_number 14
_symmetry_space_group_name_Hall '-P 2yn'
_symmetry_space_group_name_H-M 'P 1 21/n 1'
_atom_sites_solution_hydrogens geom
_atom_sites_solution_primary direct
_atom_sites_solution_secondary difmap
_audit_creation_method SHELXL-97
_cell_angle_alpha 90.00
_cell_angle_beta 104.898(4)
_cell_angle_gamma 90.00
_cell_formula_units_Z 4
_cell_length_a 19.952(5)
_cell_length_b 11.640(3)
_cell_length_c 26.043(6)
_cell_measurement_temperature 90(2)
_cell_volume 5845(2)
_computing_cell_refinement 'Bruker SMART'
_computing_data_collection 'Bruker SMART'
_computing_data_reduction 'Bruker SAINT'
_computing_molecular_graphics 'Bruker SHELXTL'
_computing_publication_material 'Bruker SHELXTL'
_computing_structure_refinement 'SHELXL-97 (Sheldrick, 1997)'
_computing_structure_solution 'SHELXS-97 (Sheldrick, 1990)'
_diffrn_ambient_temperature 90(2)
_diffrn_detector_area_resol_mean 8.366
_diffrn_measured_fraction_theta_full 0.914
_diffrn_measured_fraction_theta_max 0.914
_diffrn_measurement_device_type 'CCD area detector'
_diffrn_measurement_method 'phi and omega scans'
_diffrn_radiation_monochromator graphite
_diffrn_radiation_source 'fine-focus sealed tube'
_diffrn_radiation_type MoK\a
_diffrn_radiation_wavelength 0.71073
_diffrn_reflns_av_R_equivalents 0.0233
_diffrn_reflns_av_sigmaI/netI 0.0334
_diffrn_reflns_limit_h_max 21
_diffrn_reflns_limit_h_min -26
_diffrn_reflns_limit_k_max 15
_diffrn_reflns_limit_k_min -15
_diffrn_reflns_limit_l_max 34
_diffrn_reflns_limit_l_min -26
_diffrn_reflns_number 35248
_diffrn_reflns_theta_full 28.32
_diffrn_reflns_theta_max 28.32
_diffrn_reflns_theta_min 1.15
_exptl_absorpt_coefficient_mu 1.271
_exptl_absorpt_correction_T_max 0.7851
_exptl_absorpt_correction_T_min 0.6303
_exptl_absorpt_correction_type empirical
_exptl_crystal_colour brown
_exptl_crystal_density_diffrn 1.862
_exptl_crystal_density_method 'not measured'
_exptl_crystal_description prism
_exptl_crystal_F_000 3211
_exptl_crystal_size_max 0.40
_exptl_crystal_size_mid 0.30
_exptl_crystal_size_min 0.20
_refine_diff_density_max 2.277
_refine_diff_density_min -1.645
_refine_diff_density_rms 0.146
_refine_ls_extinction_method none
_refine_ls_goodness_of_fit_ref 1.016
_refine_ls_hydrogen_treatment constr
_refine_ls_matrix_type full
_refine_ls_number_parameters 942
_refine_ls_number_reflns 13306
_refine_ls_number_restraints 150
_refine_ls_restrained_S_all 1.028
_refine_ls_R_factor_all 0.0840
_refine_ls_R_factor_gt 0.0722
_refine_ls_shift/su_max 0.001
_refine_ls_shift/su_mean 0.000
_refine_ls_structure_factor_coef Fsqd
_refine_ls_weighting_details 'calc w=1/[\s^2^(Fo^2^)+(0.1320P)^2^+21.5848P] where P=(Fo^2^+2Fc^2^)/3'
_refine_ls_weighting_scheme calc
_refine_ls_wR_factor_gt 0.2128
_refine_ls_wR_factor_ref 0.2229
_reflns_number_gt 10858
_reflns_number_total 13306
_reflns_threshold_expression >2sigma(I)
_cod_data_source_file ic900084p_si_001_1.cif
_cod_data_source_block cu2
_cod_original_sg_symbol_H-M 'P 21/n'
_cod_original_formula_sum 'C57 H13 Cl9.40 Cu2 F20 N6 O'
_cod_database_code 4302195

loop_
_symmetry_equiv_pos_as_xyz
'x, y, z'
'-x+1/2, y+1/2, -z+1/2'
'-x, -y, -z'
'x-1/2, -y-1/2, z-1/2'

loop_
_atom_site_label
_atom_site_type_symbol
_atom_site_fract_x
_atom_site_fract_y
_atom_site_fract_z
_atom_site_U_iso_or_equiv
_atom_site_adp_type
_atom_site_occupancy
_atom_site_symmetry_multiplicity
_atom_site_calc_flag
_atom_site_refinement_flags
_atom_site_disorder_assembly
_atom_site_disorder_group
C1 C 0.5544(2) 0.2040(5) 0.12484(18) 0.0323(10) Uani 1 1 d . . .
C2 C 0.5828(3) 0.1670(6) 0.17811(19) 0.0439(13) Uani 1 1 d . . .
H2 H 0.6288 0.1409 0.1930 0.053 Uiso 1 1 calc R . .
C3 C 0.5315(3) 0.1759(5) 0.20352(19) 0.0392(12) Uani 1 1 d . . .
H3 H 0.5345 0.1564 0.2395 0.047 Uiso 1 1 calc R . .
C4 C 0.4717(2) 0.2208(4) 0.16536(17) 0.0276(9) Uani 1 1 d . . .
C5 C 0.4064(2) 0.2403(4) 0.17514(17) 0.0267(9) Uani 1 1 d . . .
C6 C 0.3493(2) 0.2904(4) 0.13926(17) 0.0258(9) Uani 1 1 d . . .
C7 C 0.2820(2) 0.3146(4) 0.14882(18) 0.0286(9) Uani 1 1 d . . .
H7 H 0.2677 0.2972 0.1800 0.034 Uiso 1 1 calc R . .
C8 C 0.2440(2) 0.3665(4) 0.10483(17) 0.0276(9) Uani 1 1 d . . .
H8 H 0.1974 0.3922 0.0990 0.033 Uiso 1 1 calc R . .
C9 C 0.2873(2) 0.3759(4) 0.06770(16) 0.0243(8) Uani 1 1 d . . .
C10 C 0.2705(2) 0.4300(4) 0.01822(17) 0.0251(8) Uani 1 1 d . . .
C11 C 0.3166(2) 0.4513(4) -0.01387(17) 0.0251(8) Uani 1 1 d . A .
C12 C 0.3014(2) 0.5192(4) -0.06118(19) 0.0313(9) Uani 1 1 d . . .
H12 H 0.2595 0.5595 -0.0761 0.038 Uiso 1 1 calc R . .
C13 C 0.3580(2) 0.5153(4) -0.0808(2) 0.0331(10) Uani 1 1 d . . .
H13 H 0.3633 0.5525 -0.1120 0.040 Uiso 1 1 calc R . .
C14 C 0.4081(2) 0.4446(4) -0.04569(17) 0.0276(9) Uani 1 1 d . A .
C15 C 0.4739(2) 0.4025(4) -0.04787(18) 0.0296(9) Uani 1 1 d . . .
H15 H 0.5004 0.3636 -0.0173 0.036 Uiso 0.480(11) 1 calc PR A 2
C16 C 0.5039(2) 0.4129(4) -0.09145(17) 0.0257(8) Uani 1 1 d . A .
C17 C 0.4839(2) 0.4768(4) -0.14028(19) 0.0316(10) Uani 1 1 d . . .
H17 H 0.4471 0.5308 -0.1500 0.038 Uiso 1 1 calc R A .
C18 C 0.5278(2) 0.4450(4) -0.16969(18) 0.0305(9) Uani 1 1 d . A .
H18 H 0.5280 0.4733 -0.2039 0.037 Uiso 1 1 calc R . .
C19 C 0.5740(2) 0.3604(4) -0.13953(16) 0.0252(8) Uani 1 1 d . . .
C20 C 0.6250(2) 0.3002(4) -0.15738(16) 0.0235(8) Uani 1 1 d . A .
C21 C 0.6731(2) 0.2238(4) -0.12745(17) 0.0242(8) Uani 1 1 d . . .
C22 C 0.7314(2) 0.1720(4) -0.14289(17) 0.0272(9) Uani 1 1 d . A .
H22 H 0.7411 0.1770 -0.1767 0.033 Uiso 1 1 calc R . .
C23 C 0.7688(2) 0.1156(4) -0.09990(17) 0.0270(9) Uani 1 1 d . . .
H23 H 0.8105 0.0741 -0.0975 0.032 Uiso 1 1 calc R A .
C24 C 0.7340(2) 0.1298(4) -0.05818(17) 0.0244(8) Uani 1 1 d . A .
C25 C 0.7572(2) 0.0909(4) -0.00532(16) 0.0239(8) Uani 1 1 d . . .
C26 C 0.7245(2) 0.1099(4) 0.03515(17) 0.0264(8) Uani 1 1 d . A .
C27 C 0.7473(2) 0.0653(5) 0.08864(19) 0.0347(10) Uani 1 1 d . . .
H27 H 0.7883 0.0221 0.1030 0.042 Uiso 1 1 calc R A .
C28 C 0.6993(3) 0.0964(5) 0.11446(19) 0.0380(11) Uani 1 1 d . A .
H28 H 0.6999 0.0790 0.1502 0.046 Uiso 1 1 calc R . .
C29 C 0.6471(2) 0.1608(4) 0.07737(17) 0.0305(9) Uani 1 1 d . . .
C30 C 0.5835(3) 0.2074(5) 0.0806(2) 0.0354(10) Uani 1 1 d . A .
H30 H 0.5570 0.2454 0.0497 0.042 Uiso 0.520(11) 1 calc PR A 1
C31 C 0.3982(2) 0.2061(4) 0.22816(17) 0.0263(9) Uani 1 1 d . . .
C32 C 0.4036(2) 0.2852(4) 0.26892(18) 0.0291(9) Uani 1 1 d . . .
C33 C 0.3966(2) 0.2546(5) 0.31872(18) 0.0337(10) Uani 1 1 d . . .
C34 C 0.3841(2) 0.1420(5) 0.32877(18) 0.0347(11) Uani 1 1 d . . .
C35 C 0.3788(3) 0.0612(5) 0.2898(2) 0.0357(10) Uani 1 1 d . . .
C36 C 0.3860(2) 0.0928(4) 0.24010(19) 0.0314(9) Uani 1 1 d . . .
C37 C 0.1971(2) 0.4693(4) -0.00340(17) 0.0258(8) Uani 1 1 d . . .
C38 C 0.1710(3) 0.5658(4) 0.01533(19) 0.0320(10) Uani 1 1 d . . .
C39 C 0.1022(3) 0.5981(5) -0.0037(2) 0.0407(12) Uani 1 1 d . . .
C40 C 0.0585(3) 0.5336(5) -0.0420(2) 0.0425(13) Uani 1 1 d . . .
C41 C 0.0829(3) 0.4360(6) -0.0612(2) 0.0466(13) Uani 1 1 d . . .
C42 C 0.1517(2) 0.4066(4) -0.0418(2) 0.0347(10) Uani 1 1 d . . .
C43 C 0.6270(2) 0.3199(4) -0.21394(16) 0.0247(8) Uani 1 1 d . . .
C44 C 0.6794(2) 0.3832(4) -0.22673(17) 0.0269(8) Uani 1 1 d . A .
C45 C 0.6819(2) 0.3996(4) -0.27870(19) 0.0320(10) Uani 1 1 d . . .
C46 C 0.6322(2) 0.3511(5) -0.31953(17) 0.0328(10) Uani 1 1 d . A .
C47 C 0.5797(3) 0.2867(4) -0.30799(19) 0.0342(10) Uani 1 1 d . . .
C48 C 0.5777(2) 0.2728(4) -0.25545(19) 0.0311(9) Uani 1 1 d . A .
C49 C 0.8245(2) 0.0274(4) 0.00862(16) 0.0254(8) Uani 1 1 d . A .
C50 C 0.8829(2) 0.0744(4) 0.04251(18) 0.0299(9) Uani 1 1 d . . .
C51 C 0.9464(2) 0.0192(5) 0.05431(19) 0.0370(11) Uani 1 1 d . A .
C52 C 0.9514(3) -0.0871(5) 0.03167(19) 0.0406(12) Uani 1 1 d . . .
C53 C 0.8949(3) -0.1362(4) -0.00210(19) 0.0350(10) Uani 1 1 d . A .
C54 C 0.8315(2) -0.0790(4) -0.01308(17) 0.0288(9) Uani 1 1 d . . .
F1 F 0.41638(16) 0.3958(3) 0.26031(12) 0.0387(7) Uani 1 1 d . . .
F2 F 0.40239(17) 0.3353(3) 0.35609(12) 0.0505(9) Uani 1 1 d . . .
F3 F 0.37686(16) 0.1107(3) 0.37627(12) 0.0494(8) Uani 1 1 d . . .
F4 F 0.36580(19) -0.0485(3) 0.29926(15) 0.0533(9) Uani 1 1 d . . .
F5 F 0.38104(17) 0.0114(3) 0.20324(13) 0.0448(7) Uani 1 1 d . . .
F6 F 0.21194(17) 0.6300(3) 0.05291(13) 0.0443(7) Uani 1 1 d . . .
F7 F 0.0780(2) 0.6910(3) 0.01490(15) 0.0592(10) Uani 1 1 d . . .
F8 F -0.00841(17) 0.5615(4) -0.06024(16) 0.0627(11) Uani 1 1 d . . .
F9 F 0.04004(19) 0.3703(4) -0.09695(19) 0.0778(13) Uani 1 1 d . . .
F10 F 0.17341(17) 0.3100(3) -0.06108(14) 0.0513(9) Uani 1 1 d . . .
F11 F 0.72934(14) 0.4310(3) -0.18825(11) 0.0348(6) Uani 1 1 d . . .
F12 F 0.73217(15) 0.4634(3) -0.28959(12) 0.0447(8) Uani 1 1 d . A .
F13 F 0.63557(16) 0.3651(3) -0.36960(11) 0.0453(8) Uani 1 1 d . . .
F14 F 0.53157(18) 0.2379(3) -0.34708(12) 0.0488(8) Uani 1 1 d . A .
F15 F 0.52618(16) 0.2097(3) -0.24580(12) 0.0420(7) Uani 1 1 d . . .
F16 F 0.87991(14) 0.1776(3) 0.06457(11) 0.0353(6) Uani 1 1 d . A .
F17 F 1.00209(15) 0.0667(4) 0.08626(14) 0.0549(9) Uani 1 1 d . . .
F18 F 1.01256(17) -0.1402(4) 0.04243(14) 0.0583(10) Uani 1 1 d . A .
F19 F 0.90015(19) -0.2383(3) -0.02388(13) 0.0470(8) Uani 1 1 d . . .
F20 F 0.77689(15) -0.1291(3) -0.04612(11) 0.0370(6) Uani 1 1 d . A .
N1 N 0.48802(19) 0.2393(3) 0.11827(14) 0.0273(8) Uani 1 1 d . . .
N2 N 0.34975(18) 0.3268(3) 0.08976(14) 0.0258(7) Uani 1 1 d . . .
N3 N 0.38272(18) 0.4084(3) -0.00438(14) 0.0246(7) Uani 1 1 d . . .
N4 N 0.55939(18) 0.3448(3) -0.09124(14) 0.0248(7) Uani 1 1 d . A .
N5 N 0.67582(18) 0.1934(3) -0.07614(14) 0.0244(7) Uani 1 1 d . A .
N6 N 0.66368(18) 0.1681(3) 0.02982(14) 0.0271(8) Uani 1 1 d . A .
O1 O 0.5056(3) 0.3281(6) -0.0094(2) 0.0304(18) Uani 0.520(11) 1 d P A 1
O2 O 0.5427(4) 0.2531(7) 0.0340(3) 0.036(2) Uani 0.480(11) 1 d P A 2
Cu1 Cu 0.42128(3) 0.28593(4) 0.049431(19) 0.02240(14) Uani 1 1 d . A .
Cu2 Cu 0.59983(2) 0.22210(4) -0.038894(19) 0.02221(14) Uani 1 1 d . . .
Cl1 Cl 0.39899(10) 0.12132(16) 0.00033(8) 0.0327(6) Uani 0.594(4) 1 d P A 3
Cl2 Cl 0.51878(17) 0.0837(3) -0.06313(14) 0.0411(9) Uani 0.406(4) 1 d P A 4
C1S C 0.9091(3) -0.0759(6) 0.2138(3) 0.0538(15) Uani 1 1 d DU . .
Cl1S Cl 0.92578(10) 0.06060(16) 0.19088(7) 0.0639(4) Uani 1 1 d DU . .
Cl2S Cl 0.90201(13) -0.17665(18) 0.16277(7) 0.0774(6) Uani 1 1 d DU . .
Cl3S Cl 0.83424(11) -0.0707(3) 0.23660(10) 0.0885(7) Uani 1 1 d DU . .
C1T C 0.8598(7) 0.4153(9) 0.2023(5) 0.135(5) Uani 1 1 d DU . .
Cl1T Cl 0.8076(7) 0.5261(11) 0.2006(7) 0.050(3) Uani 0.242(15) 1 d PDU B 5
Cl2T Cl 0.9411(6) 0.4930(7) 0.1815(4) 0.049(3) Uani 0.242(15) 1 d PDU B 5
Cl3T Cl 0.8446(5) 0.3177(8) 0.1501(5) 0.053(4) Uani 0.242(15) 1 d PDU B 5
Cl4T Cl 0.7687(10) 0.325(2) 0.1888(9) 0.138(9) Uani 0.221(11) 1 d PDU . 6
Cl5T Cl 0.8837(14) 0.351(2) 0.1519(9) 0.148(13) Uani 0.221(11) 1 d PDU B 6
Cl6T Cl 0.8266(16) 0.5497(14) 0.1882(10) 0.125(10) Uani 0.221(11) 1 d PDU B 6
Cl7T Cl 0.8119(17) 0.3067(8) 0.1696(5) 0.142(11) Uani 0.337(18) 1 d PDU B 7
Cl8T Cl 0.9213(11) 0.468(2) 0.1772(6) 0.158(10) Uani 0.337(18) 1 d PDU B 7
Cl9T Cl 0.7988(10) 0.5299(18) 0.2080(10) 0.121(9) Uani 0.337(18) 1 d PDU B 7
C1U C 0.6524(10) 0.748(2) 0.1670(10) 0.249(14) Uani 1 1 d DU . .
Cl1U Cl 0.7082(5) 0.7681(7) 0.1277(4) 0.286(4) Uani 1 1 d DU . .
Cl2U Cl 0.6922(9) 0.7180(16) 0.2305(7) 0.526(13) Uani 1 1 d DU . .
Cl3U Cl 0.6006(5) 0.8683(10) 0.1654(4) 0.320(5) Uani 1 1 d DU . .

loop_
_atom_site_aniso_label
_atom_site_aniso_U_11
_atom_site_aniso_U_22
_atom_site_aniso_U_33
_atom_site_aniso_U_23
_atom_site_aniso_U_13
_atom_site_aniso_U_12
C1 0.025(2) 0.050(3) 0.024(2) -0.0026(19) 0.0095(17) 0.0061(19)
C2 0.027(2) 0.080(4) 0.025(2) -0.002(2) 0.0064(19) 0.014(2)
C3 0.032(2) 0.065(3) 0.021(2) -0.003(2) 0.0084(18) 0.012(2)
C4 0.025(2) 0.037(2) 0.023(2) -0.0055(17) 0.0093(17) 0.0018(17)
C5 0.025(2) 0.037(2) 0.021(2) -0.0052(17) 0.0111(16) -0.0018(17)
C6 0.025(2) 0.033(2) 0.021(2) -0.0064(16) 0.0109(16) -0.0009(16)
C7 0.023(2) 0.040(2) 0.026(2) -0.0037(18) 0.0109(17) -0.0009(17)
C8 0.0198(19) 0.039(2) 0.025(2) -0.0056(17) 0.0079(16) -0.0001(17)
C9 0.0202(18) 0.032(2) 0.0228(19) -0.0047(16) 0.0087(15) -0.0001(16)
C10 0.0218(19) 0.029(2) 0.026(2) -0.0067(16) 0.0081(16) 0.0009(16)
C11 0.0210(19) 0.027(2) 0.028(2) -0.0034(16) 0.0082(16) 0.0005(15)
C12 0.029(2) 0.033(2) 0.035(2) 0.0029(19) 0.0140(19) 0.0054(18)
C13 0.033(2) 0.035(2) 0.035(2) 0.0047(19) 0.0162(19) 0.0035(19)
C14 0.026(2) 0.033(2) 0.027(2) -0.0040(17) 0.0115(17) -0.0017(17)
C15 0.022(2) 0.042(2) 0.026(2) -0.0049(18) 0.0085(17) 0.0003(17)
C16 0.025(2) 0.029(2) 0.025(2) 0.0016(16) 0.0100(16) 0.0014(16)
C17 0.029(2) 0.035(2) 0.034(2) 0.0081(19) 0.0127(18) 0.0085(18)
C18 0.029(2) 0.039(2) 0.028(2) 0.0079(18) 0.0148(18) 0.0036(18)
C19 0.026(2) 0.030(2) 0.0206(19) 0.0021(16) 0.0093(16) -0.0001(16)
C20 0.0232(19) 0.029(2) 0.0200(19) -0.0001(15) 0.0092(15) -0.0016(16)
C21 0.0221(19) 0.032(2) 0.0206(19) -0.0033(16) 0.0082(16) -0.0011(16)
C22 0.027(2) 0.033(2) 0.024(2) -0.0016(17) 0.0115(17) 0.0026(17)
C23 0.025(2) 0.033(2) 0.025(2) -0.0022(17) 0.0098(16) 0.0052(17)
C24 0.0211(19) 0.030(2) 0.0230(19) -0.0004(16) 0.0077(15) 0.0020(16)
C25 0.0211(19) 0.029(2) 0.0236(19) 0.0003(16) 0.0091(15) 0.0037(15)
C26 0.0211(19) 0.037(2) 0.0215(19) 0.0021(17) 0.0067(15) 0.0045(17)
C27 0.027(2) 0.053(3) 0.027(2) 0.009(2) 0.0105(18) 0.013(2)
C28 0.032(2) 0.062(3) 0.023(2) 0.008(2) 0.0135(19) 0.015(2)
C29 0.027(2) 0.046(3) 0.021(2) 0.0035(18) 0.0096(17) 0.0088(19)
C30 0.028(2) 0.049(3) 0.032(2) 0.001(2) 0.0126(19) 0.006(2)
C31 0.0205(19) 0.038(2) 0.022(2) -0.0038(17) 0.0079(16) 0.0015(16)
C32 0.025(2) 0.039(2) 0.026(2) -0.0050(18) 0.0107(17) -0.0038(17)
C33 0.022(2) 0.059(3) 0.021(2) -0.011(2) 0.0071(16) -0.004(2)
C34 0.022(2) 0.061(3) 0.022(2) 0.007(2) 0.0082(16) 0.001(2)
C35 0.030(2) 0.041(3) 0.039(3) 0.009(2) 0.014(2) 0.0031(19)
C36 0.027(2) 0.038(2) 0.031(2) -0.0050(19) 0.0115(18) 0.0003(18)
C37 0.0224(19) 0.031(2) 0.027(2) 0.0020(17) 0.0118(16) 0.0025(16)
C38 0.035(2) 0.031(2) 0.034(2) 0.0048(18) 0.0166(19) 0.0036(18)
C39 0.046(3) 0.043(3) 0.045(3) 0.017(2) 0.032(2) 0.019(2)
C40 0.024(2) 0.062(3) 0.045(3) 0.020(3) 0.015(2) 0.013(2)
C41 0.027(2) 0.062(4) 0.046(3) -0.002(3) 0.001(2) 0.001(2)
C42 0.029(2) 0.038(3) 0.037(3) -0.004(2) 0.0074(19) 0.0043(19)
C43 0.026(2) 0.031(2) 0.0190(19) 0.0032(16) 0.0087(16) 0.0032(16)
C44 0.025(2) 0.031(2) 0.027(2) 0.0008(17) 0.0107(16) 0.0017(16)
C45 0.024(2) 0.044(3) 0.033(2) 0.0088(19) 0.0154(18) 0.0051(18)
C46 0.032(2) 0.049(3) 0.021(2) 0.0088(19) 0.0133(18) 0.009(2)
C47 0.033(2) 0.043(3) 0.025(2) -0.0005(19) 0.0040(19) 0.0013(19)
C48 0.028(2) 0.038(2) 0.028(2) 0.0016(18) 0.0098(18) -0.0042(18)
C49 0.025(2) 0.035(2) 0.0192(19) 0.0024(16) 0.0109(15) 0.0067(17)
C50 0.025(2) 0.041(2) 0.025(2) -0.0016(18) 0.0101(17) 0.0060(18)
C51 0.022(2) 0.062(3) 0.027(2) -0.002(2) 0.0061(17) 0.008(2)
C52 0.030(2) 0.065(3) 0.027(2) 0.003(2) 0.0104(19) 0.024(2)
C53 0.040(3) 0.038(3) 0.029(2) 0.0006(19) 0.014(2) 0.015(2)
C54 0.028(2) 0.036(2) 0.023(2) 0.0022(17) 0.0083(17) 0.0052(18)
F1 0.0445(16) 0.0402(15) 0.0369(15) -0.0091(12) 0.0204(13) -0.0076(13)
F2 0.0483(18) 0.079(2) 0.0289(15) -0.0231(15) 0.0185(14) -0.0154(17)
F3 0.0371(16) 0.088(3) 0.0260(14) 0.0140(15) 0.0136(12) -0.0013(16)
F4 0.058(2) 0.0456(18) 0.065(2) 0.0170(16) 0.0312(18) 0.0023(15)
F5 0.0540(19) 0.0389(16) 0.0475(18) -0.0131(14) 0.0241(15) -0.0024(14)
F6 0.0523(18) 0.0345(15) 0.0494(18) -0.0127(13) 0.0189(15) 0.0012(13)
F7 0.074(2) 0.055(2) 0.060(2) 0.0155(17) 0.040(2) 0.0400(19)
F8 0.0295(16) 0.096(3) 0.066(2) 0.031(2) 0.0186(16) 0.0271(18)
F9 0.0325(18) 0.098(3) 0.085(3) -0.026(3) -0.0177(18) 0.000(2)
F10 0.0375(17) 0.0526(19) 0.056(2) -0.0255(16) -0.0025(14) 0.0067(14)
F11 0.0300(13) 0.0441(15) 0.0311(14) -0.0010(12) 0.0096(11) -0.0087(12)
F12 0.0321(15) 0.068(2) 0.0387(16) 0.0183(15) 0.0168(12) -0.0046(14)
F13 0.0390(16) 0.078(2) 0.0218(13) 0.0108(14) 0.0132(12) 0.0095(15)
F14 0.0505(19) 0.066(2) 0.0246(14) -0.0027(14) 0.0010(13) -0.0114(16)
F15 0.0387(16) 0.0563(19) 0.0295(14) 0.0029(13) 0.0061(12) -0.0187(14)
F16 0.0304(14) 0.0445(16) 0.0311(14) -0.0096(12) 0.0083(11) 0.0016(12)
F17 0.0231(14) 0.090(3) 0.0467(19) -0.0196(18) 0.0008(13) 0.0068(15)
F18 0.0407(18) 0.088(3) 0.0452(18) -0.0021(18) 0.0094(14) 0.0391(18)
F19 0.062(2) 0.0422(17) 0.0400(17) 0.0000(13) 0.0190(15) 0.0238(15)
F20 0.0376(15) 0.0372(15) 0.0355(15) -0.0065(12) 0.0083(12) -0.0019(12)
N1 0.0234(17) 0.039(2) 0.0210(17) -0.0016(15) 0.0091(14) 0.0030(15)
N2 0.0219(17) 0.0344(19) 0.0229(17) -0.0036(14) 0.0089(14) 0.0013(14)
N3 0.0215(16) 0.0334(19) 0.0208(16) -0.0038(14) 0.0091(13) 0.0013(14)
N4 0.0217(16) 0.0307(18) 0.0247(17) 0.0012(14) 0.0109(14) 0.0001(14)
N5 0.0226(17) 0.0325(18) 0.0193(16) 0.0007(14) 0.0074(13) 0.0044(14)
N6 0.0219(17) 0.039(2) 0.0221(17) 0.0038(15) 0.0087(14) 0.0063(15)
O1 0.024(3) 0.044(4) 0.024(3) 0.002(3) 0.008(2) 0.006(3)
O2 0.030(4) 0.055(5) 0.023(4) 0.009(3) 0.010(3) 0.017(3)
Cu1 0.0210(3) 0.0311(3) 0.0171(2) -0.00077(18) 0.00852(19) 0.00517(19)
Cu2 0.0167(2) 0.0327(3) 0.0190(3) 0.00591(19) 0.00766(19) 0.00384(18)
Cl1 0.0361(10) 0.0280(9) 0.0360(10) -0.0053(7) 0.0129(8) 0.0023(7)
Cl2 0.0439(17) 0.0358(16) 0.0535(19) 0.0171(13) 0.0304(14) 0.0129(12)
C1S 0.049(3) 0.060(4) 0.049(3) -0.010(3) 0.006(3) -0.006(3)
Cl1S 0.0634(10) 0.0646(10) 0.0529(9) 0.0009(7) -0.0043(7) -0.0048(8)
Cl2S 0.1052(16) 0.0682(11) 0.0495(9) -0.0147(8) 0.0027(10) -0.0072(11)
Cl3S 0.0569(11) 0.130(2) 0.0807(14) -0.0052(13) 0.0211(10) -0.0089(12)
C1T 0.174(13) 0.110(9) 0.090(8) -0.018(7) -0.022(8) 0.048(9)
Cl1T 0.040(5) 0.060(6) 0.043(7) -0.023(4) -0.002(4) 0.003(4)
Cl2T 0.079(6) 0.040(4) 0.029(4) 0.007(2) 0.013(3) 0.019(3)
Cl3T 0.065(6) 0.036(4) 0.045(6) -0.010(4) -0.010(4) 0.019(3)
Cl4T 0.124(14) 0.164(18) 0.096(13) 0.050(12) -0.028(9) -0.047(12)
Cl5T 0.18(2) 0.18(2) 0.119(16) 0.070(15) 0.098(17) 0.108(18)
Cl6T 0.20(3) 0.081(9) 0.074(12) -0.013(7) -0.012(13) -0.031(12)
Cl7T 0.27(3) 0.058(4) 0.063(7) 0.002(4) -0.025(11) -0.004(9)
Cl8T 0.167(15) 0.26(2) 0.059(7) 0.019(10) 0.048(8) 0.092(14)
Cl9T 0.102(10) 0.179(16) 0.085(9) -0.067(9) 0.028(6) -0.031(8)
C1U 0.129(14) 0.34(3) 0.30(3) -0.24(2) 0.096(16) -0.053(16)
Cl1U 0.325(11) 0.199(7) 0.306(10) -0.032(7) 0.030(9) -0.022(7)
Cl2U 0.46(2) 0.50(2) 0.56(2) 0.29(2) 0.029(18) -0.072(17)
Cl3U 0.301(10) 0.375(13) 0.283(10) 0.056(9) 0.074(8) 0.075(10)

loop_
_atom_type_symbol
_atom_type_description
_atom_type_scat_dispersion_real
_atom_type_scat_dispersion_imag
_atom_type_scat_source
C C 0.0033 0.0016 'International Tables Vol C Tables 4.2.6.8 and 6.1.1.4'
H H 0.0000 0.0000 'International Tables Vol C Tables 4.2.6.8 and 6.1.1.4'
N N 0.0061 0.0033 'International Tables Vol C Tables 4.2.6.8 and 6.1.1.4'
F F 0.0171 0.0103 'International Tables Vol C Tables 4.2.6.8 and 6.1.1.4'
Cu Cu 0.3201 1.2651 'International Tables Vol C Tables 4.2.6.8 and 6.1.1.4'
O O 0.0106 0.0060 'International Tables Vol C Tables 4.2.6.8 and 6.1.1.4'
Cl Cl 0.1484 0.1585 'International Tables Vol C Tables 4.2.6.8 and 6.1.1.4'

loop_
_geom_angle_atom_site_label_1
_geom_angle_atom_site_label_2
_geom_angle_atom_site_label_3
_geom_angle
_geom_angle_site_symmetry_1
_geom_angle_site_symmetry_3
_geom_angle_publ_flag
N1 C1 C30 118.7(4) . . ?
N1 C1 C2 110.2(4) . . ?
C30 C1 C2 131.1(4) . . ?
C3 C2 C1 106.9(4) . . ?
C3 C2 H2 126.5 . . ?
C1 C2 H2 126.5 . . ?
C2 C3 C4 106.6(4) . . ?
C2 C3 H3 126.7 . . ?
C4 C3 H3 126.7 . . ?
N1 C4 C5 125.6(4) . . ?
N1 C4 C3 109.3(4) . . ?
C5 C4 C3 125.0(4) . . ?
C6 C5 C4 125.3(4) . . ?
C6 C5 C31 117.7(4) . . ?
C4 C5 C31 117.0(4) . . ?
N2 C6 C5 124.0(4) . . ?
N2 C6 C7 109.5(4) . . ?
C5 C6 C7 126.5(4) . . ?
C8 C7 C6 106.5(4) . . ?
C8 C7 H7 126.7 . . ?
C6 C7 H7 126.7 . . ?
C7 C8 C9 107.4(4) . . ?
C7 C8 H8 126.3 . . ?
C9 C8 H8 126.3 . . ?
N2 C9 C10 123.9(4) . . ?
N2 C9 C8 108.9(4) . . ?
C10 C9 C8 127.1(4) . . ?
C9 C10 C11 125.9(4) . . ?
C9 C10 C37 117.7(4) . . ?
C11 C10 C37 116.4(4) . . ?
N3 C11 C10 124.8(4) . . ?
N3 C11 C12 109.7(4) . . ?
C10 C11 C12 125.5(4) . . ?
C13 C12 C11 107.1(4) . . ?
C13 C12 H12 126.4 . . ?
C11 C12 H12 126.4 . . ?
C12 C13 C14 106.9(4) . . ?
C12 C13 H13 126.5 . . ?
C14 C13 H13 126.5 . . ?
N3 C14 C15 117.4(4) . . ?
N3 C14 C13 109.9(4) . . ?
C15 C14 C13 132.6(4) . . ?
O1 C15 C14 116.9(4) . . ?
O1 C15 C16 115.8(4) . . ?
C14 C15 C16 126.1(4) . . ?
O1 C15 H15 11.5 . . ?
C14 C15 H15 117.0 . . ?
C16 C15 H15 117.0 . . ?
N4 C16 C15 117.2(4) . . ?
N4 C16 C17 110.2(4) . . ?
C15 C16 C17 132.4(4) . . ?
C18 C17 C16 106.6(4) . . ?
C18 C17 H17 126.7 . . ?
C16 C17 H17 126.7 . . ?
C17 C18 C19 107.2(4) . . ?
C17 C18 H18 126.4 . . ?
C19 C18 H18 126.4 . . ?
N4 C19 C20 125.2(4) . . ?
N4 C19 C18 109.5(4) . . ?
C20 C19 C18 125.2(4) . . ?
C21 C20 C19 125.9(4) . . ?
C21 C20 C43 117.3(4) . . ?
C19 C20 C43 116.8(4) . . ?
N5 C21 C20 124.1(4) . . ?
N5 C21 C22 109.2(4) . . ?
C20 C21 C22 126.5(4) . . ?
C23 C22 C21 106.5(4) . . ?
C23 C22 H22 126.7 . . ?
C21 C22 H22 126.7 . . ?
C22 C23 C24 107.4(4) . . ?
C22 C23 H23 126.3 . . ?
C24 C23 H23 126.3 . . ?
N5 C24 C25 123.4(4) . . ?
N5 C24 C23 109.8(4) . . ?
C25 C24 C23 126.7(4) . . ?
C26 C25 C24 126.0(4) . . ?
C26 C25 C49 117.5(4) . . ?
C24 C25 C49 116.5(4) . . ?
N6 C26 C25 125.4(4) . . ?
N6 C26 C27 109.1(4) . . ?
C25 C26 C27 125.4(4) . . ?
C28 C27 C26 107.2(4) . . ?
C28 C27 H27 126.4 . . ?
C26 C27 H27 126.4 . . ?
C27 C28 C29 106.8(4) . . ?
C27 C28 H28 126.6 . . ?
C29 C28 H28 126.6 . . ?
N6 C29 C30 117.7(4) . . ?
N6 C29 C28 109.8(4) . . ?
C30 C29 C28 132.3(4) . . ?
O2 C30 C29 115.7(5) . . ?
O2 C30 C1 117.0(5) . . ?
C29 C30 C1 127.1(5) . . ?
O2 C30 H30 5.2 . . ?
C29 C30 H30 116.4 . . ?
C1 C30 H30 116.4 . . ?
C32 C31 C36 116.2(4) . . ?
C32 C31 C5 121.8(4) . . ?
C36 C31 C5 122.0(4) . . ?
F1 C32 C33 118.2(4) . . ?
F1 C32 C31 119.3(4) . . ?
C33 C32 C31 122.5(5) . . ?
F2 C33 C34 121.3(4) . . ?
F2 C33 C32 119.3(5) . . ?
C34 C33 C32 119.4(4) . . ?
F3 C34 C35 119.6(5) . . ?
F3 C34 C33 120.4(5) . . ?
C35 C34 C33 119.9(4) . . ?
F4 C35 C34 120.0(5) . . ?
F4 C35 C36 119.8(5) . . ?
C34 C35 C36 120.2(5) . . ?
F5 C36 C35 118.4(4) . . ?
F5 C36 C31 119.9(4) . . ?
C35 C36 C31 121.7(4) . . ?
C42 C37 C38 116.9(4) . . ?
C42 C37 C10 120.6(4) . . ?
C38 C37 C10 122.5(4) . . ?
F6 C38 C37 120.0(4) . . ?
F6 C38 C39 118.4(4) . . ?
C37 C38 C39 121.6(5) . . ?
F7 C39 C40 119.4(5) . . ?
F7 C39 C38 120.7(6) . . ?
C40 C39 C38 119.9(5) . . ?
F8 C40 C39 121.1(5) . . ?
F8 C40 C41 119.0(6) . . ?
C39 C40 C41 119.9(5) . . ?
F9 C41 C42 120.9(6) . . ?
F9 C41 C40 120.2(5) . . ?
C42 C41 C40 118.8(5) . . ?
F10 C42 C37 120.0(4) . . ?
F10 C42 C41 117.1(5) . . ?
C37 C42 C41 122.9(5) . . ?
C48 C43 C44 117.0(4) . . ?
C48 C43 C20 121.1(4) . . ?
C44 C43 C20 121.9(4) . . ?
F11 C44 C45 118.0(4) . . ?
F11 C44 C43 120.2(4) . . ?
C45 C44 C43 121.8(4) . . ?
F12 C45 C46 119.7(4) . . ?
F12 C45 C44 120.2(4) . . ?
C46 C45 C44 120.1(4) . . ?
F13 C46 C45 119.9(4) . . ?
F13 C46 C47 120.7(5) . . ?
C45 C46 C47 119.4(4) . . ?
F14 C47 C46 120.1(4) . . ?
F14 C47 C48 120.4(5) . . ?
C46 C47 C48 119.5(4) . . ?
F15 C48 C43 120.0(4) . . ?
F15 C48 C47 117.8(4) . . ?
C43 C48 C47 122.2(4) . . ?
C50 C49 C54 117.2(4) . . ?
C50 C49 C25 121.2(4) . . ?
C54 C49 C25 121.6(4) . . ?
F16 C50 C49 120.4(4) . . ?
F16 C50 C51 117.3(4) . . ?
C49 C50 C51 122.2(5) . . ?
F17 C51 C50 121.2(5) . . ?
F17 C51 C52 120.0(4) . . ?
C50 C51 C52 118.8(5) . . ?
F18 C52 C53 120.1(5) . . ?
F18 C52 C51 119.1(5) . . ?
C53 C52 C51 120.8(4) . . ?
F19 C53 C52 120.4(4) . . ?
F19 C53 C54 120.4(5) . . ?
C52 C53 C54 119.2(5) . . ?
F20 C54 C49 120.1(4) . . ?
F20 C54 C53 118.1(4) . . ?
C49 C54 C53 121.8(4) . . ?
C1 N1 C4 106.9(4) . . ?
C1 N1 Cu1 126.5(3) . . ?
C4 N1 Cu1 125.9(3) . . ?
C9 N2 C6 107.7(3) . . ?
C9 N2 Cu1 124.7(3) . . ?
C6 N2 Cu1 126.4(3) . . ?
C14 N3 C11 106.2(4) . . ?
C14 N3 Cu1 127.9(3) . . ?
C11 N3 Cu1 124.2(3) . . ?
C16 N4 C19 106.4(4) . . ?
C16 N4 Cu2 127.3(3) . . ?
C19 N4 Cu2 125.2(3) . . ?
C24 N5 C21 107.1(3) . . ?
C24 N5 Cu2 127.2(3) . . ?
C21 N5 Cu2 125.3(3) . . ?
C29 N6 C26 107.1(4) . . ?
C29 N6 Cu2 125.5(3) . . ?
C26 N6 Cu2 126.0(3) . . ?
N3 Cu1 N1 149.29(16) . . ?
N3 Cu1 N2 90.04(15) . . ?
N1 Cu1 N2 89.68(15) . . ?
N3 Cu1 Cl1 102.72(12) . . ?
N1 Cu1 Cl1 105.15(13) . . ?
N2 Cu1 Cl1 115.08(12) . . ?
N4 Cu2 N6 152.07(16) . . ?
N4 Cu2 N5 90.68(14) . . ?
N6 Cu2 N5 89.64(14) . . ?
N4 Cu2 Cl2 100.67(13) . . ?
N6 Cu2 Cl2 105.67(14) . . ?
N5 Cu2 Cl2 108.61(13) . . ?
Cl3S C1S Cl2S 111.9(4) . . ?
Cl3S C1S Cl1S 109.7(4) . . ?
Cl2S C1S Cl1S 109.4(4) . . ?
Cl8T C1T Cl1T 103.0(12) . . ?
Cl8T C1T Cl7T 117.7(11) . . ?
Cl1T C1T Cl7T 107.6(11) . . ?
Cl8T C1T Cl5T 57.9(14) . . ?
Cl1T C1T Cl5T 129.0(11) . . ?
Cl7T C1T Cl5T 60.5(14) . . ?
Cl8T C1T Cl6T 81.9(13) . . ?
Cl1T C1T Cl6T 21.3(10) . . ?
Cl7T C1T Cl6T 116.4(12) . . ?
Cl5T C1T Cl6T 114.3(12) . . ?
Cl8T C1T Cl3T 86.1(11) . . ?
Cl1T C1T Cl3T 120.6(8) . . ?
Cl7T C1T Cl3T 31.6(10) . . ?
Cl5T C1T Cl3T 29.1(11) . . ?
Cl6T C1T Cl3T 116.9(10) . . ?
Cl8T C1T Cl9T 109.7(12) . . ?
Cl1T C1T Cl9T 7.6(14) . . ?
Cl7T C1T Cl9T 106.6(12) . . ?
Cl5T C1T Cl9T 135.4(13) . . ?
Cl6T C1T Cl9T 28.5(13) . . ?
Cl3T C1T Cl9T 123.6(10) . . ?
Cl8T C1T Cl2T 8.3(10) . . ?
Cl1T C1T Cl2T 100.6(9) . . ?
Cl7T C1T Cl2T 125.8(12) . . ?
Cl5T C1T Cl2T 65.6(13) . . ?
Cl6T C1T Cl2T 80.1(13) . . ?
Cl3T C1T Cl2T 94.2(8) . . ?
Cl9T C1T Cl2T 106.7(10) . . ?
Cl8T C1T Cl4T 147.2(12) . . ?
Cl1T C1T Cl4T 82.7(10) . . ?
Cl7T C1T Cl4T 33.1(12) . . ?
Cl5T C1T Cl4T 93.1(12) . . ?
Cl6T C1T Cl4T 99.1(11) . . ?
Cl3T C1T Cl4T 64.0(10) . . ?
Cl9T C1T Cl4T 79.1(11) . . ?
Cl2T C1T Cl4T 155.3(10) . . ?
C1T Cl4T Cl2U 92.4(8) . 2_645 ?
Cl2U C1U Cl1U 113.7(13) . . ?
Cl2U C1U Cl3U 108.7(12) . . ?
Cl1U C1U Cl3U 110.5(19) . . ?
C1U Cl2U Cl4T 136.2(15) . 2_655 ?

loop_
_geom_bond_atom_site_label_1
_geom_bond_atom_site_label_2
_geom_bond_distance
_geom_bond_site_symmetry_2
_geom_bond_publ_flag
C1 N1 1.355(6) . ?
C1 C30 1.418(6) . ?
C1 C2 1.424(7) . ?
C2 C3 1.358(7) . ?
C2 H2 0.9500 . ?
C3 C4 1.440(7) . ?
C3 H3 0.9500 . ?
C4 N1 1.365(6) . ?
C4 C5 1.408(6) . ?
C5 C6 1.402(6) . ?
C5 C31 1.487(6) . ?
C6 N2 1.359(6) . ?
C6 C7 1.455(6) . ?
C7 C8 1.343(6) . ?
C7 H7 0.9500 . ?
C8 C9 1.458(6) . ?
C8 H8 0.9500 . ?
C9 N2 1.357(5) . ?
C9 C10 1.395(6) . ?
C10 C11 1.414(6) . ?
C10 C37 1.499(6) . ?
C11 N3 1.373(5) . ?
C11 C12 1.429(6) . ?
C12 C13 1.355(6) . ?
C12 H12 0.9500 . ?
C13 C14 1.430(7) . ?
C13 H13 0.9500 . ?
C14 N3 1.368(5) . ?
C14 C15 1.416(6) . ?
C15 O1 1.352(8) . ?
C15 C16 1.418(6) . ?
C15 H15 0.9500 . ?
C16 N4 1.361(5) . ?
C16 C17 1.438(6) . ?
C17 C18 1.355(6) . ?
C17 H17 0.9500 . ?
C18 C19 1.436(6) . ?
C18 H18 0.9500 . ?
C19 N4 1.374(5) . ?
C19 C20 1.409(6) . ?
C20 C21 1.391(6) . ?
C20 C43 1.501(6) . ?
C21 N5 1.370(5) . ?
C21 C22 1.455(6) . ?
C22 C23 1.347(6) . ?
C22 H22 0.9500 . ?
C23 C24 1.442(6) . ?
C23 H23 0.9500 . ?
C24 N5 1.355(5) . ?
C24 C25 1.410(6) . ?
C25 C26 1.392(6) . ?
C25 C49 1.492(6) . ?
C26 N6 1.366(5) . ?
C26 C27 1.446(6) . ?
C27 C28 1.354(6) . ?
C27 H27 0.9500 . ?
C28 C29 1.436(6) . ?
C28 H28 0.9500 . ?
C29 N6 1.364(5) . ?
C29 C30 1.401(6) . ?
C30 O2 1.382(8) . ?
C30 H30 0.9500 . ?
C31 C32 1.389(6) . ?
C31 C36 1.390(7) . ?
C32 F1 1.343(6) . ?
C32 C33 1.386(6) . ?
C33 F2 1.336(6) . ?
C33 C34 1.371(8) . ?
C34 F3 1.333(5) . ?
C34 C35 1.369(8) . ?
C35 F4 1.338(6) . ?
C35 C36 1.387(7) . ?
C36 F5 1.334(5) . ?
C37 C42 1.374(7) . ?
C37 C38 1.379(6) . ?
C38 F6 1.331(6) . ?
C38 C39 1.387(7) . ?
C39 F7 1.325(6) . ?
C39 C40 1.368(9) . ?
C40 F8 1.336(6) . ?
C40 C41 1.380(9) . ?
C41 F9 1.331(7) . ?
C41 C42 1.379(7) . ?
C42 F10 1.347(6) . ?
C43 C48 1.375(6) . ?
C43 C44 1.389(6) . ?
C44 F11 1.338(5) . ?
C44 C45 1.380(6) . ?
C45 F12 1.336(5) . ?
C45 C46 1.375(7) . ?
C46 F13 1.333(5) . ?
C46 C47 1.383(7) . ?
C47 F14 1.333(6) . ?
C47 C48 1.388(7) . ?
C48 F15 1.339(5) . ?
C49 C50 1.381(6) . ?
C49 C54 1.383(6) . ?
C50 F16 1.340(6) . ?
C50 C51 1.383(6) . ?
C51 F17 1.325(6) . ?
C51 C52 1.385(8) . ?
C52 F18 1.333(5) . ?
C52 C53 1.364(8) . ?
C53 F19 1.332(6) . ?
C53 C54 1.392(6) . ?
C54 F20 1.337(5) . ?
N1 Cu1 2.014(4) . ?
N2 Cu1 2.034(3) . ?
N3 Cu1 2.008(4) . ?
N4 Cu2 1.996(4) . ?
N5 Cu2 2.027(3) . ?
N6 Cu2 2.012(4) . ?
Cu1 Cl1 2.2829(19) . ?
Cu2 Cl2 2.255(4) . ?
C1S Cl3S 1.745(7) . ?
C1S Cl2S 1.750(7) . ?
C1S Cl1S 1.759(7) . ?
C1T Cl8T 1.65(2) . ?
C1T Cl1T 1.650(15) . ?
C1T Cl7T 1.678(16) . ?
C1T Cl5T 1.682(19) . ?
C1T Cl6T 1.701(19) . ?
C1T Cl3T 1.737(13) . ?
C1T Cl9T 1.836(19) . ?
C1T Cl2T 2.049(17) . ?
C1T Cl4T 2.050(18) . ?
Cl4T Cl2U 2.39(3) 2_645 ?
C1U Cl2U 1.68(3) . ?
C1U Cl1U 1.71(2) . ?
C1U Cl3U 1.73(2) . ?
Cl2U Cl4T 2.39(3) 2_655 ?

loop_
_geom_torsion_atom_site_label_1
_geom_torsion_atom_site_label_2
_geom_torsion_atom_site_label_3
_geom_torsion_atom_site_label_4
_geom_torsion
_geom_torsion_site_symmetry_1
_geom_torsion_site_symmetry_2
_geom_torsion_site_symmetry_3
_geom_torsion_site_symmetry_4
_geom_torsion_publ_flag
N1 C1 C2 C3 2.4(7) . . . . ?
C30 C1 C2 C3 -176.6(6) . . . . ?
C1 C2 C3 C4 -0.9(7) . . . . ?
C2 C3 C4 N1 -0.8(6) . . . . ?
C2 C3 C4 C5 178.2(5) . . . . ?
N1 C4 C5 C6 -5.3(8) . . . . ?
C3 C4 C5 C6 175.9(5) . . . . ?
N1 C4 C5 C31 175.5(4) . . . . ?
C3 C4 C5 C31 -3.3(7) . . . . ?
C4 C5 C6 N2 0.1(7) . . . . ?
C31 C5 C6 N2 179.3(4) . . . . ?
C4 C5 C6 C7 -178.1(4) . . . . ?
C31 C5 C6 C7 1.1(7) . . . . ?
N2 C6 C7 C8 -0.8(5) . . . . ?
C5 C6 C7 C8 177.6(4) . . . . ?
C6 C7 C8 C9 -0.5(5) . . . . ?
C7 C8 C9 N2 1.6(5) . . . . ?
C7 C8 C9 C10 -176.0(4) . . . . ?
N2 C9 C10 C11 -6.2(7) . . . . ?
C8 C9 C10 C11 171.0(4) . . . . ?
N2 C9 C10 C37 173.7(4) . . . . ?
C8 C9 C10 C37 -9.1(7) . . . . ?
C9 C10 C11 N3 9.2(7) . . . . ?
C37 C10 C11 N3 -170.7(4) . . . . ?
C9 C10 C11 C12 -171.6(4) . . . . ?
C37 C10 C11 C12 8.4(6) . . . . ?
N3 C11 C12 C13 1.2(5) . . . . ?
C10 C11 C12 C13 -178.1(4) . . . . ?
C11 C12 C13 C14 0.2(5) . . . . ?
C12 C13 C14 N3 -1.5(6) . . . . ?
C12 C13 C14 C15 174.3(5) . . . . ?
N3 C14 C15 O1 1.2(7) . . . . ?
C13 C14 C15 O1 -174.3(5) . . . . ?
N3 C14 C15 C16 168.4(4) . . . . ?
C13 C14 C15 C16 -7.2(8) . . . . ?
O1 C15 C16 N4 2.3(7) . . . . ?
C14 C15 C16 N4 -164.9(4) . . . . ?
O1 C15 C16 C17 176.3(5) . . . . ?
C14 C15 C16 C17 9.1(8) . . . . ?
N4 C16 C17 C18 0.7(6) . . . . ?
C15 C16 C17 C18 -173.7(5) . . . . ?
C16 C17 C18 C19 0.9(5) . . . . ?
C17 C18 C19 N4 -2.3(5) . . . . ?
C17 C18 C19 C20 176.0(4) . . . . ?
N4 C19 C20 C21 -6.6(7) . . . . ?
C18 C19 C20 C21 175.4(4) . . . . ?
N4 C19 C20 C43 172.9(4) . . . . ?
C18 C19 C20 C43 -5.1(7) . . . . ?
C19 C20 C21 N5 2.4(7) . . . . ?
C43 C20 C21 N5 -177.1(4) . . . . ?
C19 C20 C21 C22 -171.8(4) . . . . ?
C43 C20 C21 C22 8.7(7) . . . . ?
N5 C21 C22 C23 -2.2(5) . . . . ?
C20 C21 C22 C23 172.6(4) . . . . ?
C21 C22 C23 C24 1.0(5) . . . . ?
C22 C23 C24 N5 0.6(5) . . . . ?
C22 C23 C24 C25 -175.9(4) . . . . ?
N5 C24 C25 C26 0.8(7) . . . . ?
C23 C24 C25 C26 176.8(4) . . . . ?
N5 C24 C25 C49 -176.7(4) . . . . ?
C23 C24 C25 C49 -0.7(7) . . . . ?
C24 C25 C26 N6 1.2(8) . . . . ?
C49 C25 C26 N6 178.7(4) . . . . ?
C24 C25 C26 C27 177.1(5) . . . . ?
C49 C25 C26 C27 -5.4(7) . . . . ?
N6 C26 C27 C28 0.6(6) . . . . ?
C25 C26 C27 C28 -175.9(5) . . . . ?
C26 C27 C28 C29 -0.4(6) . . . . ?
C27 C28 C29 N6 0.1(6) . . . . ?
C27 C28 C29 C30 175.0(6) . . . . ?
N6 C29 C30 O2 2.1(8) . . . . ?
C28 C29 C30 O2 -172.5(6) . . . . ?
N6 C29 C30 C1 176.4(5) . . . . ?
C28 C29 C30 C1 1.8(10) . . . . ?
N1 C1 C30 O2 3.5(8) . . . . ?
C2 C1 C30 O2 -177.5(7) . . . . ?
N1 C1 C30 C29 -170.7(5) . . . . ?
C2 C1 C30 C29 8.2(10) . . . . ?
C6 C5 C31 C32 -80.7(6) . . . . ?
C4 C5 C31 C32 98.6(5) . . . . ?
C6 C5 C31 C36 100.7(5) . . . . ?
C4 C5 C31 C36 -80.1(6) . . . . ?
C36 C31 C32 F1 178.9(4) . . . . ?
C5 C31 C32 F1 0.2(7) . . . . ?
C36 C31 C32 C33 -0.7(7) . . . . ?
C5 C31 C32 C33 -179.4(4) . . . . ?
F1 C32 C33 F2 0.4(7) . . . . ?
C31 C32 C33 F2 -180.0(4) . . . . ?
F1 C32 C33 C34 -179.4(4) . . . . ?
C31 C32 C33 C34 0.2(7) . . . . ?
F2 C33 C34 F3 0.6(7) . . . . ?
C32 C33 C34 F3 -179.6(4) . . . . ?
F2 C33 C34 C35 -179.7(4) . . . . ?
C32 C33 C34 C35 0.1(7) . . . . ?
F3 C34 C35 F4 0.6(7) . . . . ?
C33 C34 C35 F4 -179.1(4) . . . . ?
F3 C34 C35 C36 179.7(4) . . . . ?
C33 C34 C35 C36 0.0(7) . . . . ?
F4 C35 C36 F5 -1.3(7) . . . . ?
C34 C35 C36 F5 179.5(4) . . . . ?
F4 C35 C36 C31 178.6(4) . . . . ?
C34 C35 C36 C31 -0.5(7) . . . . ?
C32 C31 C36 F5 -179.2(4) . . . . ?
C5 C31 C36 F5 -0.5(7) . . . . ?
C32 C31 C36 C35 0.8(7) . . . . ?
C5 C31 C36 C35 179.5(4) . . . . ?
C9 C10 C37 C42 -101.7(5) . . . . ?
C11 C10 C37 C42 78.3(6) . . . . ?
C9 C10 C37 C38 75.6(6) . . . . ?
C11 C10 C37 C38 -104.5(5) . . . . ?
C42 C37 C38 F6 179.4(4) . . . . ?
C10 C37 C38 F6 2.1(7) . . . . ?
C42 C37 C38 C39 0.0(7) . . . . ?
C10 C37 C38 C39 -177.4(4) . . . . ?
F6 C38 C39 F7 0.4(7) . . . . ?
C37 C38 C39 F7 179.8(4) . . . . ?
F6 C38 C39 C40 -179.5(4) . . . . ?
C37 C38 C39 C40 -0.1(7) . . . . ?
F7 C39 C40 F8 -1.4(7) . . . . ?
C38 C39 C40 F8 178.5(4) . . . . ?
F7 C39 C40 C41 -179.2(5) . . . . ?
C38 C39 C40 C41 0.7(8) . . . . ?
F8 C40 C41 F9 -0.6(9) . . . . ?
C39 C40 C41 F9 177.3(5) . . . . ?
F8 C40 C41 C42 -179.1(5) . . . . ?
C39 C40 C41 C42 -1.2(9) . . . . ?
C38 C37 C42 F10 -178.6(4) . . . . ?
C10 C37 C42 F10 -1.2(7) . . . . ?
C38 C37 C42 C41 -0.5(8) . . . . ?
C10 C37 C42 C41 176.9(5) . . . . ?
F9 C41 C42 F10 0.8(9) . . . . ?
C40 C41 C42 F10 179.3(5) . . . . ?
F9 C41 C42 C37 -177.3(5) . . . . ?
C40 C41 C42 C37 1.2(9) . . . . ?
C21 C20 C43 C48 105.2(5) . . . . ?
C19 C20 C43 C48 -74.3(6) . . . . ?
C21 C20 C43 C44 -72.8(6) . . . . ?
C19 C20 C43 C44 107.7(5) . . . . ?
C48 C43 C44 F11 -179.7(4) . . . . ?
C20 C43 C44 F11 -1.6(6) . . . . ?
C48 C43 C44 C45 0.8(7) . . . . ?
C20 C43 C44 C45 178.8(4) . . . . ?
F11 C44 C45 F12 -1.3(7) . . . . ?
C43 C44 C45 F12 178.3(4) . . . . ?
F11 C44 C45 C46 179.3(4) . . . . ?
C43 C44 C45 C46 -1.1(7) . . . . ?
F12 C45 C46 F13 1.9(7) . . . . ?
C44 C45 C46 F13 -178.6(4) . . . . ?
F12 C45 C46 C47 -178.9(4) . . . . ?
C44 C45 C46 C47 0.5(7) . . . . ?
F13 C46 C47 F14 0.0(7) . . . . ?
C45 C46 C47 F14 -179.1(5) . . . . ?
F13 C46 C47 C48 179.5(5) . . . . ?
C45 C46 C47 C48 0.4(7) . . . . ?
C44 C43 C48 F15 179.2(4) . . . . ?
C20 C43 C48 F15 1.1(7) . . . . ?
C44 C43 C48 C47 0.2(7) . . . . ?
C20 C43 C48 C47 -177.9(4) . . . . ?
F14 C47 C48 F15 -0.3(7) . . . . ?
C46 C47 C48 F15 -179.8(4) . . . . ?
F14 C47 C48 C43 178.8(5) . . . . ?
C46 C47 C48 C43 -0.8(8) . . . . ?
C26 C25 C49 C50 -66.5(6) . . . . ?
C24 C25 C49 C50 111.2(5) . . . . ?
C26 C25 C49 C54 115.6(5) . . . . ?
C24 C25 C49 C54 -66.6(6) . . . . ?
C54 C49 C50 F16 179.4(4) . . . . ?
C25 C49 C50 F16 1.4(6) . . . . ?
C54 C49 C50 C51 0.7(7) . . . . ?
C25 C49 C50 C51 -177.3(4) . . . . ?
F16 C50 C51 F17 0.1(7) . . . . ?
C49 C50 C51 F17 178.9(4) . . . . ?
F16 C50 C51 C52 -179.3(4) . . . . ?
C49 C50 C51 C52 -0.5(8) . . . . ?
F17 C51 C52 F18 -0.1(8) . . . . ?
C50 C51 C52 F18 179.3(5) . . . . ?
F17 C51 C52 C53 -178.7(5) . . . . ?
C50 C51 C52 C53 0.7(8) . . . . ?
F18 C52 C53 F19 1.1(8) . . . . ?
C51 C52 C53 F19 179.7(5) . . . . ?
F18 C52 C53 C54 -179.6(5) . . . . ?
C51 C52 C53 C54 -1.0(8) . . . . ?
C50 C49 C54 F20 179.9(4) . . . . ?
C25 C49 C54 F20 -2.1(6) . . . . ?
C50 C49 C54 C53 -1.0(7) . . . . ?
C25 C49 C54 C53 177.0(4) . . . . ?
F19 C53 C54 F20 -0.4(7) . . . . ?
C52 C53 C54 F20 -179.7(4) . . . . ?
F19 C53 C54 C49 -179.6(4) . . . . ?
C52 C53 C54 C49 1.1(7) . . . . ?
C30 C1 N1 C4 176.3(5) . . . . ?
C2 C1 N1 C4 -2.8(6) . . . . ?
C30 C1 N1 Cu1 5.3(7) . . . . ?
C2 C1 N1 Cu1 -173.9(4) . . . . ?
C5 C4 N1 C1 -176.8(5) . . . . ?
C3 C4 N1 C1 2.2(6) . . . . ?
C5 C4 N1 Cu1 -5.6(7) . . . . ?
C3 C4 N1 Cu1 173.4(4) . . . . ?
C10 C9 N2 C6 175.6(4) . . . . ?
C8 C9 N2 C6 -2.1(5) . . . . ?
C10 C9 N2 Cu1 -16.2(6) . . . . ?
C8 C9 N2 Cu1 166.2(3) . . . . ?
C5 C6 N2 C9 -176.7(4) . . . . ?
C7 C6 N2 C9 1.8(5) . . . . ?
C5 C6 N2 Cu1 15.3(6) . . . . ?
C7 C6 N2 Cu1 -166.2(3) . . . . ?
C15 C14 N3 C11 -174.3(4) . . . . ?
C13 C14 N3 C11 2.2(5) . . . . ?
C15 C14 N3 Cu1 -8.6(6) . . . . ?
C13 C14 N3 Cu1 167.9(3) . . . . ?
C10 C11 N3 C14 177.2(4) . . . . ?
C12 C11 N3 C14 -2.1(5) . . . . ?
C10 C11 N3 Cu1 10.9(6) . . . . ?
C12 C11 N3 Cu1 -168.4(3) . . . . ?
C15 C16 N4 C19 173.2(4) . . . . ?
C17 C16 N4 C19 -2.1(5) . . . . ?
C15 C16 N4 Cu2 4.9(6) . . . . ?
C17 C16 N4 Cu2 -170.4(3) . . . . ?
C20 C19 N4 C16 -175.6(4) . . . . ?
C18 C19 N4 C16 2.6(5) . . . . ?
C20 C19 N4 Cu2 -7.0(6) . . . . ?
C18 C19 N4 Cu2 171.2(3) . . . . ?
C25 C24 N5 C21 174.7(4) . . . . ?
C23 C24 N5 C21 -2.0(5) . . . . ?
C25 C24 N5 Cu2 -12.6(6) . . . . ?
C23 C24 N5 Cu2 170.7(3) . . . . ?
C20 C21 N5 C24 -172.5(4) . . . . ?
C22 C21 N5 C24 2.6(5) . . . . ?
C20 C21 N5 Cu2 14.7(6) . . . . ?
C22 C21 N5 Cu2 -170.3(3) . . . . ?
C30 C29 N6 C26 -175.5(5) . . . . ?
C28 C29 N6 C26 0.3(6) . . . . ?
C30 C29 N6 Cu2 -8.1(7) . . . . ?
C28 C29 N6 Cu2 167.6(4) . . . . ?
C25 C26 N6 C29 175.9(5) . . . . ?
C27 C26 N6 C29 -0.5(5) . . . . ?
C25 C26 N6 Cu2 8.7(7) . . . . ?
C27 C26 N6 Cu2 -167.8(3) . . . . ?
C14 N3 Cu1 N1 84.4(4) . . . . ?
C11 N3 Cu1 N1 -112.3(4) . . . . ?
C14 N3 Cu1 N2 173.9(4) . . . . ?
C11 N3 Cu1 N2 -22.8(3) . . . . ?
C14 N3 Cu1 Cl1 -70.3(4) . . . . ?
C11 N3 Cu1 Cl1 92.9(3) . . . . ?
C1 N1 Cu1 N3 -86.9(5) . . . . ?
C4 N1 Cu1 N3 103.7(4) . . . . ?
C1 N1 Cu1 N2 -176.5(4) . . . . ?
C4 N1 Cu1 N2 14.1(4) . . . . ?
C1 N1 Cu1 Cl1 67.6(4) . . . . ?
C4 N1 Cu1 Cl1 -101.9(4) . . . . ?
C9 N2 Cu1 N3 25.7(4) . . . . ?
C6 N2 Cu1 N3 -168.2(4) . . . . ?
C9 N2 Cu1 N1 175.0(4) . . . . ?
C6 N2 Cu1 N1 -18.9(4) . . . . ?
C9 N2 Cu1 Cl1 -78.4(4) . . . . ?
C6 N2 Cu1 Cl1 87.7(4) . . . . ?
C16 N4 Cu2 N6 -86.8(5) . . . . ?
C19 N4 Cu2 N6 107.0(4) . . . . ?
C16 N4 Cu2 N5 -177.3(4) . . . . ?
C19 N4 Cu2 N5 16.5(4) . . . . ?
C16 N4 Cu2 Cl2 73.6(4) . . . . ?
C19 N4 Cu2 Cl2 -92.6(3) . . . . ?
C29 N6 Cu2 N4 90.2(5) . . . . ?
C26 N6 Cu2 N4 -104.8(4) . . . . ?
C29 N6 Cu2 N5 -179.0(4) . . . . ?
C26 N6 Cu2 N5 -14.1(4) . . . . ?
C29 N6 Cu2 Cl2 -69.8(4) . . . . ?
C26 N6 Cu2 Cl2 95.2(4) . . . . ?
C24 N5 Cu2 N4 168.3(4) . . . . ?
C21 N5 Cu2 N4 -20.3(4) . . . . ?
C24 N5 Cu2 N6 16.2(4) . . . . ?
C21 N5 Cu2 N6 -172.3(4) . . . . ?
C24 N5 Cu2 Cl2 -90.2(4) . . . . ?
C21 N5 Cu2 Cl2 81.2(4) . . . . ?
Cl8T C1T Cl4T Cl2U 137.2(18) . . . 2_645 ?
Cl1T C1T Cl4T Cl2U -120.0(12) . . . 2_645 ?
Cl7T C1T Cl4T Cl2U 101.0(15) . . . 2_645 ?
Cl5T C1T Cl4T Cl2U 111.1(11) . . . 2_645 ?
Cl6T C1T Cl4T Cl2U -133.6(14) . . . 2_645 ?
Cl3T C1T Cl4T Cl2U 110.7(11) . . . 2_645 ?
Cl9T C1T Cl4T Cl2U -113.2(14) . . . 2_645 ?
Cl2T C1T Cl4T Cl2U 140.4(18) . . . 2_645 ?
Cl1U C1U Cl2U Cl4T 94(2) . . . 2_655 ?
Cl3U C1U Cl2U Cl4T -29(3) . . . 2_655 ?
